data_7113973
loop_
_publ_author_name
'Li Xu'
'Zece Zhu'
'Xiang Zhou'
'Jingui Qin'
'Chuluo Yang'

_publ_section_title
;
 A highly sensitive nucleic acid stain based on amino-modified
 tetraphenylethene: the influence of configuration
;
_journal_name_full Chem.Commun.
_journal_page_first 6494
_journal_paper_doi 10.1039/C4CC02671C
_journal_volume 50
_journal_year 2014
_chemical_formula_sum 'C30 H34 Cl2 N2 O3'
_chemical_formula_weight 541.49
_chemical_name_systematic
; 
 ? 
;
_space_group_IT_number 14
_symmetry_cell_setting monoclinic
_symmetry_space_group_name_Hall '-P 2yn'
_symmetry_space_group_name_H-M 'P 1 21/n 1'
_atom_sites_solution_hydrogens geom
_atom_sites_solution_primary direct
_atom_sites_solution_secondary difmap
_audit_creation_method SHELXL-97
_cell_angle_alpha 90.00
_cell_angle_beta 91.769(2)
_cell_angle_gamma 90.00
_cell_formula_units_Z 8
_cell_length_a 9.7666(10)
_cell_length_b 11.3740(12)
_cell_length_c 51.657(6)
_cell_measurement_reflns_used 9974
_cell_measurement_temperature 296(2)
_cell_measurement_theta_max 25.38
_cell_measurement_theta_min 2.37
_cell_volume 5735.6(11)
_computing_cell_refinement 'Bruker SAINT'
_computing_data_collection 'Bruker APEX2'
_computing_data_reduction 'Bruker SAINT'
_computing_molecular_graphics 'Bruker SHELXTL'
_computing_publication_material 'Bruker SHELXTL'
_computing_structure_refinement 'SHELXL-97 (Sheldrick, 1997)'
_computing_structure_solution 'SHELXS-97 (Sheldrick, 1990)'
_diffrn_ambient_temperature 296(2)
_diffrn_measured_fraction_theta_full 0.998
_diffrn_measured_fraction_theta_max 0.998
_diffrn_measurement_device_type 'Bruker APEX-II CCD'
_diffrn_measurement_method '\f and \w scans'
_diffrn_radiation_monochromator graphite
_diffrn_radiation_source 'fine-focus sealed tube'
_diffrn_radiation_type MoK\a
_diffrn_radiation_wavelength 0.71073
_diffrn_reflns_av_R_equivalents 0.0408
_diffrn_reflns_av_sigmaI/netI 0.0364
_diffrn_reflns_limit_h_max 11
_diffrn_reflns_limit_h_min -11
_diffrn_reflns_limit_k_max 13
_diffrn_reflns_limit_k_min -13
_diffrn_reflns_limit_l_max 62
_diffrn_reflns_limit_l_min -62
_diffrn_reflns_number 40226
_diffrn_reflns_theta_full 25.41
_diffrn_reflns_theta_max 25.41
_diffrn_reflns_theta_min 0.79
_diffrn_standards_number 0
_exptl_absorpt_coefficient_mu 0.259
_exptl_absorpt_correction_T_max 0.9745
_exptl_absorpt_correction_T_min 0.9621
_exptl_absorpt_correction_type none
_exptl_crystal_density_diffrn 1.254
_exptl_crystal_density_meas 0
_exptl_crystal_density_method 'not measured'
_exptl_crystal_F_000 2288
_exptl_crystal_size_max 0.15
_exptl_crystal_size_mid 0.12
_exptl_crystal_size_min 0.10
_refine_diff_density_max 0.294
_refine_diff_density_min -0.389
_refine_diff_density_rms 0.094
_refine_ls_extinction_method none
_refine_ls_goodness_of_fit_ref 1.174
_refine_ls_hydrogen_treatment mixed
_refine_ls_matrix_type full
_refine_ls_number_parameters 683
_refine_ls_number_reflns 10549
_refine_ls_number_restraints 6
_refine_ls_restrained_S_all 1.174
_refine_ls_R_factor_all 0.0714
_refine_ls_R_factor_gt 0.0597
_refine_ls_shift/su_max 0.001
_refine_ls_shift/su_mean 0.000
_refine_ls_structure_factor_coef Fsqd
_refine_ls_weighting_details 'calc w=1/[\s^2^(Fo^2^)+(0.0566P)^2^+5.4391P] where P=(Fo^2^+2Fc^2^)/3'
_refine_ls_weighting_scheme calc
_refine_ls_wR_factor_gt 0.1514
_refine_ls_wR_factor_ref 0.1607
_reflns_number_gt 8927
_reflns_number_total 10549
_reflns_threshold_expression >2sigma(I)
_cod_data_source_file c4cc02671c2.cif
_cod_data_source_block e:\130623h\work\t
_cod_original_cell_volume 5735.6(10)
_cod_original_sg_symbol_H-M P2(1)/n
_cod_database_code 7113973

loop_
_symmetry_equiv_pos_as_xyz
'x, y, z'
'-x+1/2, y+1/2, -z+1/2'
'-x, -y, -z'
'x-1/2, -y-1/2, z-1/2'

loop_
_atom_site_label
_atom_site_type_symbol
_atom_site_fract_x
_atom_site_fract_y
_atom_site_fract_z
_atom_site_U_iso_or_equiv
_atom_site_adp_type
_atom_site_occupancy
_atom_site_symmetry_multiplicity
_atom_site_calc_flag
_atom_site_refinement_flags
C1 C 0.3859(3) 0.4525(2) 0.42937(5) 0.0368(6) Uani 1 1 d .
C2 C 0.3830(3) 0.4139(3) 0.45470(6) 0.0479(7) Uani 1 1 d .
H2 H 0.2994 0.3968 0.4620 0.058 Uiso 1 1 calc R
C3 C 0.5031(4) 0.4002(3) 0.46942(7) 0.0580(9) Uani 1 1 d .
H3 H 0.4996 0.3741 0.4865 0.070 Uiso 1 1 calc R
C4 C 0.6272(4) 0.4251(3) 0.45892(7) 0.0609(9) Uani 1 1 d .
H4 H 0.7076 0.4162 0.4688 0.073 Uiso 1 1 calc R
C5 C 0.6327(4) 0.4631(4) 0.43381(7) 0.0622(10) Uani 1 1 d .
H5 H 0.7166 0.4803 0.4267 0.075 Uiso 1 1 calc R
C6 C 0.5126(3) 0.4759(3) 0.41913(6) 0.0507(8) Uani 1 1 d .
H6 H 0.5171 0.5007 0.4020 0.061 Uiso 1 1 calc R
C7 C 0.2587(3) 0.4689(2) 0.41257(5) 0.0342(6) Uani 1 1 d .
C8 C 0.1521(3) 0.5356(2) 0.42009(5) 0.0335(6) Uani 1 1 d .
C9 C 0.1575(3) 0.6056(3) 0.44461(5) 0.0378(6) Uani 1 1 d .
C10 C 0.0530(4) 0.5965(3) 0.46215(6) 0.0520(8) Uani 1 1 d .
H10 H -0.0197 0.5454 0.4587 0.062 Uiso 1 1 calc R
C11 C 0.0557(5) 0.6624(4) 0.48462(7) 0.0694(11) Uani 1 1 d .
H11 H -0.0144 0.6547 0.4963 0.083 Uiso 1 1 calc R
C12 C 0.1620(5) 0.7395(4) 0.48987(7) 0.0691(11) Uani 1 1 d .
H12 H 0.1635 0.7841 0.5050 0.083 Uiso 1 1 calc R
C13 C 0.2646(4) 0.7496(3) 0.47275(8) 0.0655(10) Uani 1 1 d .
H13 H 0.3368 0.8010 0.4763 0.079 Uiso 1 1 calc R
C14 C 0.2631(3) 0.6846(3) 0.45009(6) 0.0481(7) Uani 1 1 d .
H14 H 0.3332 0.6939 0.4385 0.058 Uiso 1 1 calc R
C15 C 0.2622(3) 0.4066(2) 0.38717(5) 0.0338(6) Uani 1 1 d .
C16 C 0.2440(3) 0.4650(2) 0.36365(5) 0.0356(6) Uani 1 1 d .
H16 H 0.2285 0.5457 0.3636 0.043 Uiso 1 1 calc R
C17 C 0.2485(3) 0.4054(2) 0.34041(5) 0.0353(6) Uani 1 1 d .
H17 H 0.2347 0.4458 0.3249 0.042 Uiso 1 1 calc R
C18 C 0.2735(3) 0.2857(2) 0.34019(5) 0.0320(6) Uani 1 1 d .
C19 C 0.2900(3) 0.2253(2) 0.36320(5) 0.0355(6) Uani 1 1 d .
H19 H 0.3037 0.1444 0.3632 0.043 Uiso 1 1 calc R
C20 C 0.2858(3) 0.2864(3) 0.38651(5) 0.0384(6) Uani 1 1 d .
H20 H 0.2992 0.2457 0.4020 0.046 Uiso 1 1 calc R
C21 C 0.3053(3) 0.1123(3) 0.31461(6) 0.0415(7) Uani 1 1 d .
H21A H 0.2329 0.0685 0.3227 0.050 Uiso 1 1 calc R
H21B H 0.3914 0.0939 0.3236 0.050 Uiso 1 1 calc R
C22 C 0.3119(3) 0.0794(3) 0.28676(6) 0.0458(7) Uani 1 1 d .
H22A H 0.3056 -0.0054 0.2852 0.055 Uiso 1 1 calc R
H22B H 0.2339 0.1133 0.2774 0.055 Uiso 1 1 calc R
C23 C 0.0226(3) 0.5504(2) 0.40427(5) 0.0328(6) Uani 1 1 d .
C24 C -0.0421(3) 0.6600(2) 0.40315(5) 0.0372(6) Uani 1 1 d .
H24 H -0.0069 0.7211 0.4133 0.045 Uiso 1 1 calc R
C25 C -0.1562(3) 0.6803(3) 0.38753(5) 0.0395(6) Uani 1 1 d .
H25 H -0.1965 0.7544 0.3871 0.047 Uiso 1 1 calc R
C26 C -0.2111(3) 0.5902(2) 0.37240(5) 0.0339(6) Uani 1 1 d .
C27 C -0.1550(3) 0.4789(2) 0.37440(5) 0.0353(6) Uani 1 1 d .
H27 H -0.1949 0.4167 0.3653 0.042 Uiso 1 1 calc R
C28 C -0.0395(3) 0.4601(2) 0.39000(5) 0.0341(6) Uani 1 1 d .
H28 H -0.0021 0.3849 0.3910 0.041 Uiso 1 1 calc R
C29 C -0.3787(3) 0.5300(3) 0.34028(6) 0.0418(7) Uani 1 1 d .
H29A H -0.4168 0.4682 0.3508 0.050 Uiso 1 1 calc R
H29B H -0.3090 0.4959 0.3296 0.050 Uiso 1 1 calc R
C30 C -0.4888(3) 0.5852(3) 0.32362(6) 0.0410(7) Uani 1 1 d .
H30A H -0.5405 0.5239 0.3147 0.049 Uiso 1 1 calc R
H30B H -0.5511 0.6275 0.3345 0.049 Uiso 1 1 calc R
C31 C 0.8693(3) 0.0857(3) 0.42335(5) 0.0366(6) Uani 1 1 d .
C32 C 0.9489(4) -0.0041(3) 0.43316(7) 0.0590(9) Uani 1 1 d .
H32 H 0.9254 -0.0816 0.4295 0.071 Uiso 1 1 calc R
C33 C 1.0645(5) 0.0200(5) 0.44858(10) 0.0925(16) Uani 1 1 d .
H33 H 1.1182 -0.0414 0.4551 0.111 Uiso 1 1 calc R
C34 C 1.0993(5) 0.1341(5) 0.45418(10) 0.0981(17) Uani 1 1 d .
H34 H 1.1771 0.1500 0.4644 0.118 Uiso 1 1 calc R
C35 C 1.0208(4) 0.2239(4) 0.44490(8) 0.0730(12) Uani 1 1 d .
H35 H 1.0438 0.3012 0.4490 0.088 Uiso 1 1 calc R
C36 C 0.9070(3) 0.2003(3) 0.42942(6) 0.0476(7) Uani 1 1 d .
H36 H 0.8544 0.2623 0.4229 0.057 Uiso 1 1 calc R
C37 C 0.7486(3) 0.0635(2) 0.40528(5) 0.0343(6) Uani 1 1 d .
C38 C 0.6439(3) -0.0070(2) 0.41208(5) 0.0360(6) Uani 1 1 d .
C39 C 0.6403(3) -0.0575(3) 0.43862(5) 0.0395(6) Uani 1 1 d .
C40 C 0.6346(4) -0.1789(3) 0.44200(6) 0.0516(8) Uani 1 1 d .
H40 H 0.6283 -0.2275 0.4275 0.062 Uiso 1 1 calc R
C41 C 0.6380(4) -0.2282(4) 0.46637(8) 0.0698(11) Uani 1 1 d .
H41 H 0.6354 -0.3095 0.4683 0.084 Uiso 1 1 calc R
C42 C 0.6453(5) -0.1573(4) 0.48777(8) 0.0844(15) Uani 1 1 d .
H42 H 0.6480 -0.1903 0.5043 0.101 Uiso 1 1 calc R
C43 C 0.6487(5) -0.0383(4) 0.48489(7) 0.0849(15) Uani 1 1 d .
H43 H 0.6528 0.0097 0.4995 0.102 Uiso 1 1 calc R
C44 C 0.6460(4) 0.0115(3) 0.46062(6) 0.0589(9) Uani 1 1 d .
H44 H 0.6479 0.0930 0.4590 0.071 Uiso 1 1 calc R
C45 C 0.7618(3) 0.1225(2) 0.37970(5) 0.0326(6) Uani 1 1 d .
C46 C 0.6509(3) 0.1729(2) 0.36588(5) 0.0340(6) Uani 1 1 d .
H46 H 0.5650 0.1741 0.3731 0.041 Uiso 1 1 calc R
C47 C 0.6677(3) 0.2207(2) 0.34166(5) 0.0355(6) Uani 1 1 d .
H47 H 0.5927 0.2527 0.3327 0.043 Uiso 1 1 calc R
C48 C 0.7956(3) 0.2215(2) 0.33051(5) 0.0345(6) Uani 1 1 d .
C49 C 0.9077(3) 0.1777(3) 0.34445(5) 0.0410(7) Uani 1 1 d .
H49 H 0.9946 0.1809 0.3376 0.049 Uiso 1 1 calc R
C50 C 0.8892(3) 0.1295(3) 0.36856(5) 0.0395(6) Uani 1 1 d .
H50 H 0.9653 0.1004 0.3778 0.047 Uiso 1 1 calc R
C51 C 0.9292(3) 0.2967(3) 0.29568(6) 0.0527(8) Uani 1 1 d .
H51A H 0.9990 0.2417 0.3017 0.063 Uiso 1 1 calc R
H51B H 0.9563 0.3751 0.3012 0.063 Uiso 1 1 calc R
C52 C 0.9141(4) 0.2917(3) 0.26702(6) 0.0544(8) Uani 1 1 d .
H52A H 0.9998 0.3148 0.2595 0.065 Uiso 1 1 calc R
H52B H 0.8945 0.2114 0.2617 0.065 Uiso 1 1 calc R
C53 C 0.5287(3) -0.0463(2) 0.39426(5) 0.0364(6) Uani 1 1 d .
C54 C 0.3962(3) -0.0520(3) 0.40333(6) 0.0476(8) Uani 1 1 d .
H54 H 0.3803 -0.0280 0.4202 0.057 Uiso 1 1 calc R
C55 C 0.2872(3) -0.0923(3) 0.38797(6) 0.0538(8) Uani 1 1 d .
H55 H 0.1991 -0.0940 0.3943 0.065 Uiso 1 1 calc R
C56 C 0.3116(3) -0.1300(3) 0.36321(6) 0.0466(7) Uani 1 1 d .
C57 C 0.4416(3) -0.1231(3) 0.35348(6) 0.0421(7) Uani 1 1 d .
H57 H 0.4564 -0.1456 0.3365 0.050 Uiso 1 1 calc R
C58 C 0.5492(3) -0.0831(2) 0.36891(5) 0.0374(6) Uani 1 1 d .
H58 H 0.6367 -0.0805 0.3623 0.045 Uiso 1 1 calc R
C59 C 0.0757(4) -0.1561(4) 0.35012(7) 0.0675(11) Uani 1 1 d .
H59A H 0.0556 -0.0737 0.3471 0.081 Uiso 1 1 calc R
H59B H 0.0524 -0.1755 0.3677 0.081 Uiso 1 1 calc R
C60 C -0.0050(4) -0.2314(4) 0.33121(7) 0.0742(12) Uani 1 1 d .
H60A H 0.0120 -0.3136 0.3352 0.089 Uiso 1 1 calc R
H60B H -0.1020 -0.2166 0.3331 0.089 Uiso 1 1 calc R
Cl1 Cl 0.83441(8) 0.63080(7) 0.272904(16) 0.0496(2) Uani 1 1 d .
Cl2 Cl 0.19770(9) 0.24816(9) 0.223808(19) 0.0630(2) Uani 1 1 d .
Cl3 Cl 0.82903(8) 0.43889(7) 0.198053(14) 0.0479(2) Uani 1 1 d .
Cl4 Cl 0.00756(9) 0.89867(8) 0.23011(2) 0.0622(2) Uani 1 1 d .
N1 N 0.4392(3) 0.1199(2) 0.27487(5) 0.0496(6) Uani 1 1 d .
H1A H 0.4437 0.1980 0.2756 0.074 Uiso 1 1 calc R
H1B H 0.4395 0.0968 0.2584 0.074 Uiso 1 1 calc R
H1C H 0.5112 0.0892 0.2834 0.074 Uiso 1 1 calc R
N2 N -0.4339(3) 0.6670(2) 0.30436(5) 0.0441(6) Uani 1 1 d .
H2A H -0.3946 0.7278 0.3125 0.066 Uiso 1 1 calc R
H2B H -0.5019 0.6925 0.2940 0.066 Uiso 1 1 calc R
H2C H -0.3722 0.6299 0.2950 0.066 Uiso 1 1 calc R
N3 N 0.8043(3) 0.3688(2) 0.25717(5) 0.0438(6) Uani 1 1 d .
H3A H 0.7245 0.3441 0.2630 0.066 Uiso 1 1 calc R
H3B H 0.8017 0.3672 0.2399 0.066 Uiso 1 1 calc R
H3C H 0.8200 0.4420 0.2626 0.066 Uiso 1 1 calc R
N4 N 0.0310(3) -0.2082(3) 0.30442(5) 0.0556(7) Uani 1 1 d .
H4A H 0.0132 -0.1333 0.3006 0.083 Uiso 1 1 calc R
H4B H -0.0181 -0.2547 0.2938 0.083 Uiso 1 1 calc R
H4C H 0.1197 -0.2223 0.3026 0.083 Uiso 1 1 calc R
O1 O 0.2786(2) 0.23501(17) 0.31610(4) 0.0412(5) Uani 1 1 d .
O2 O -0.3205(2) 0.62041(17) 0.35645(4) 0.0437(5) Uani 1 1 d .
O3 O 0.8003(2) 0.2669(2) 0.30614(4) 0.0512(6) Uani 1 1 d .
O4 O 0.2145(2) -0.1786(3) 0.34632(5) 0.0667(7) Uani 1 1 d .
O5 O 0.3283(3) 0.9921(3) 0.22745(7) 0.0773(8) Uani 1 1 d D
H5B H 0.285(5) 1.054(3) 0.2249(11) 0.116 Uiso 1 1 d D
H5A H 0.277(4) 0.942(3) 0.2329(10) 0.116 Uiso 1 1 d D
O6 O 0.9735(3) 0.0149(3) 0.28563(6) 0.0710(7) Uani 1 1 d D
H6B H 0.891(2) 0.007(5) 0.2895(8) 0.107 Uiso 1 1 d D
H6A H 0.980(4) -0.001(5) 0.2697(4) 0.107 Uiso 1 1 d D

loop_
_atom_site_aniso_label
_atom_site_aniso_U_11
_atom_site_aniso_U_22
_atom_site_aniso_U_33
_atom_site_aniso_U_23
_atom_site_aniso_U_13
_atom_site_aniso_U_12
C1 0.0395(15) 0.0365(15) 0.0341(14) -0.0035(11) -0.0021(11) 0.0037(12)
C2 0.0468(18) 0.0534(19) 0.0432(16) 0.0103(14) -0.0043(13) -0.0078(15)
C3 0.065(2) 0.063(2) 0.0452(18) 0.0187(16) -0.0123(16) -0.0025(18)
C4 0.048(2) 0.071(2) 0.062(2) 0.0079(18) -0.0217(17) 0.0040(18)
C5 0.0383(18) 0.091(3) 0.057(2) 0.0010(19) -0.0033(15) 0.0029(18)
C6 0.0396(17) 0.077(2) 0.0358(15) 0.0035(15) 0.0001(13) 0.0049(16)
C7 0.0340(14) 0.0380(15) 0.0305(13) 0.0006(11) -0.0016(11) -0.0013(12)
C8 0.0350(14) 0.0336(14) 0.0318(13) -0.0025(11) 0.0008(11) -0.0034(11)
C9 0.0413(16) 0.0390(15) 0.0326(14) -0.0021(12) -0.0065(11) 0.0037(12)
C10 0.055(2) 0.064(2) 0.0373(16) -0.0093(15) 0.0039(14) -0.0039(16)
C11 0.085(3) 0.083(3) 0.0406(18) -0.0105(18) 0.0121(18) 0.012(2)
C12 0.092(3) 0.070(3) 0.0437(19) -0.0204(18) -0.018(2) 0.018(2)
C13 0.069(2) 0.053(2) 0.072(2) -0.0245(19) -0.025(2) 0.0053(18)
C14 0.0508(18) 0.0433(17) 0.0498(18) -0.0093(14) -0.0037(14) 0.0008(14)
C15 0.0280(13) 0.0397(15) 0.0336(14) -0.0022(11) -0.0006(10) 0.0013(11)
C16 0.0385(15) 0.0319(14) 0.0366(14) -0.0001(11) 0.0028(11) -0.0009(11)
C17 0.0374(15) 0.0368(15) 0.0318(13) 0.0035(11) 0.0029(11) -0.0008(12)
C18 0.0240(12) 0.0395(15) 0.0325(13) -0.0036(11) 0.0023(10) -0.0002(11)
C19 0.0353(15) 0.0346(14) 0.0365(14) -0.0011(11) -0.0010(11) 0.0049(12)
C20 0.0391(15) 0.0442(16) 0.0316(14) 0.0046(12) -0.0016(11) 0.0079(13)
C21 0.0441(16) 0.0376(16) 0.0430(16) -0.0026(13) 0.0045(13) -0.0002(13)
C22 0.0485(18) 0.0428(17) 0.0461(17) -0.0097(14) 0.0030(13) -0.0038(14)
C23 0.0321(14) 0.0354(14) 0.0310(13) -0.0022(11) 0.0024(10) -0.0006(11)
C24 0.0426(16) 0.0340(14) 0.0348(14) -0.0080(11) -0.0019(12) -0.0013(12)
C25 0.0452(16) 0.0319(14) 0.0413(15) -0.0038(12) -0.0024(13) 0.0058(12)
C26 0.0342(14) 0.0351(14) 0.0322(13) 0.0012(11) -0.0006(11) 0.0011(11)
C27 0.0353(15) 0.0330(14) 0.0374(14) -0.0051(11) -0.0035(11) -0.0020(11)
C28 0.0345(14) 0.0306(14) 0.0371(14) -0.0005(11) 0.0010(11) 0.0005(11)
C29 0.0474(17) 0.0357(15) 0.0416(15) -0.0035(12) -0.0090(13) -0.0013(13)
C30 0.0380(16) 0.0419(16) 0.0427(16) 0.0020(13) -0.0056(12) -0.0061(13)
C31 0.0350(15) 0.0442(16) 0.0305(13) 0.0026(12) -0.0010(11) -0.0037(12)
C32 0.050(2) 0.054(2) 0.072(2) 0.0093(18) -0.0137(17) 0.0033(16)
C33 0.068(3) 0.110(4) 0.097(3) 0.036(3) -0.037(3) 0.012(3)
C34 0.080(3) 0.125(5) 0.086(3) 0.018(3) -0.048(3) -0.028(3)
C35 0.075(3) 0.081(3) 0.062(2) -0.002(2) -0.018(2) -0.033(2)
C36 0.0513(18) 0.0478(18) 0.0434(17) 0.0033(14) -0.0032(14) -0.0094(15)
C37 0.0332(14) 0.0364(14) 0.0333(13) 0.0005(11) -0.0006(11) 0.0008(12)
C38 0.0373(15) 0.0387(15) 0.0321(14) -0.0011(11) 0.0019(11) -0.0030(12)
C39 0.0406(16) 0.0475(17) 0.0305(14) 0.0033(12) 0.0001(11) -0.0104(13)
C40 0.062(2) 0.0460(18) 0.0470(18) 0.0028(14) 0.0027(15) -0.0131(16)
C41 0.086(3) 0.060(2) 0.063(2) 0.0226(19) -0.010(2) -0.018(2)
C42 0.107(3) 0.098(3) 0.046(2) 0.024(2) -0.020(2) -0.051(3)
C43 0.122(4) 0.099(3) 0.0329(18) -0.008(2) -0.001(2) -0.052(3)
C44 0.081(3) 0.058(2) 0.0382(17) -0.0050(15) 0.0066(16) -0.0250(19)
C45 0.0310(14) 0.0339(14) 0.0327(13) -0.0003(11) -0.0002(11) -0.0025(11)
C46 0.0260(13) 0.0349(14) 0.0411(15) 0.0013(12) 0.0008(11) -0.0027(11)
C47 0.0288(14) 0.0311(14) 0.0461(15) 0.0044(12) -0.0079(11) -0.0010(11)
C48 0.0339(14) 0.0361(14) 0.0330(14) 0.0013(11) -0.0050(11) -0.0035(12)
C49 0.0286(14) 0.0586(19) 0.0360(15) 0.0062(13) 0.0032(11) 0.0022(13)
C50 0.0307(14) 0.0522(17) 0.0354(14) 0.0058(13) -0.0034(11) 0.0063(13)
C51 0.0399(17) 0.077(2) 0.0411(17) 0.0118(16) -0.0014(13) -0.0093(16)
C52 0.0521(19) 0.068(2) 0.0436(17) 0.0035(16) 0.0058(14) 0.0136(17)
C53 0.0389(15) 0.0380(15) 0.0325(14) 0.0023(12) 0.0018(11) -0.0058(12)
C54 0.0417(17) 0.067(2) 0.0345(15) -0.0027(14) 0.0051(12) -0.0101(15)
C55 0.0369(17) 0.076(2) 0.0492(18) 0.0008(17) 0.0052(14) -0.0105(16)
C56 0.0434(17) 0.0463(17) 0.0493(17) -0.0026(14) -0.0096(14) -0.0102(14)
C57 0.0473(17) 0.0394(16) 0.0394(15) -0.0037(13) -0.0007(13) -0.0035(13)
C58 0.0388(15) 0.0357(15) 0.0378(14) -0.0006(12) 0.0036(12) -0.0013(12)
C59 0.047(2) 0.107(3) 0.0490(19) 0.008(2) -0.0027(15) -0.024(2)
C60 0.056(2) 0.105(3) 0.060(2) 0.015(2) -0.0127(18) -0.041(2)
Cl1 0.0418(4) 0.0418(4) 0.0657(5) -0.0088(4) 0.0085(3) -0.0026(3)
Cl2 0.0475(5) 0.0708(6) 0.0704(6) -0.0050(5) -0.0009(4) -0.0100(4)
Cl3 0.0545(5) 0.0506(4) 0.0390(4) 0.0078(3) 0.0068(3) 0.0064(3)
Cl4 0.0519(5) 0.0558(5) 0.0794(6) 0.0076(4) 0.0097(4) -0.0008(4)
N1 0.0562(16) 0.0489(15) 0.0444(14) -0.0026(12) 0.0145(12) 0.0083(13)
N2 0.0387(13) 0.0517(15) 0.0422(14) 0.0070(12) 0.0039(11) 0.0033(11)
N3 0.0562(16) 0.0401(14) 0.0352(12) 0.0028(10) 0.0049(11) 0.0015(12)
N4 0.0426(15) 0.0695(19) 0.0544(16) -0.0035(14) -0.0034(12) -0.0142(14)
O1 0.0516(12) 0.0405(11) 0.0316(10) -0.0038(8) 0.0028(8) 0.0051(9)
O2 0.0476(12) 0.0358(11) 0.0466(11) -0.0047(9) -0.0158(9) 0.0061(9)
O3 0.0371(11) 0.0761(16) 0.0403(11) 0.0221(11) -0.0035(9) -0.0018(11)
O4 0.0467(14) 0.0848(19) 0.0678(16) -0.0210(14) -0.0140(12) -0.0106(13)
O5 0.0642(18) 0.084(2) 0.084(2) -0.0219(18) 0.0145(15) -0.0153(15)
O6 0.0600(16) 0.0767(18) 0.0765(18) -0.0030(16) 0.0044(14) -0.0093(15)

loop_
_atom_type_symbol
_atom_type_description
_atom_type_scat_dispersion_real
_atom_type_scat_dispersion_imag
_atom_type_scat_source
C C 0.0033 0.0016 'International Tables Vol C Tables 4.2.6.8 and 6.1.1.4'
H H 0.0000 0.0000 'International Tables Vol C Tables 4.2.6.8 and 6.1.1.4'
N N 0.0061 0.0033 'International Tables Vol C Tables 4.2.6.8 and 6.1.1.4'
O O 0.0106 0.0060 'International Tables Vol C Tables 4.2.6.8 and 6.1.1.4'
Cl Cl 0.1484 0.1585 'International Tables Vol C Tables 4.2.6.8 and 6.1.1.4'

loop_
_geom_angle_atom_site_label_1
_geom_angle_atom_site_label_2
_geom_angle_atom_site_label_3
_geom_angle
C2 C1 C6 117.8(3)
C2 C1 C7 123.0(3)
C6 C1 C7 119.1(2)
C1 C2 C3 120.9(3)
C1 C2 H2 119.6
C3 C2 H2 119.6
C4 C3 C2 120.2(3)
C4 C3 H3 119.9
C2 C3 H3 119.9
C5 C4 C3 120.0(3)
C5 C4 H4 120.0
C3 C4 H4 120.0
C4 C5 C6 119.7(3)
C4 C5 H5 120.2
C6 C5 H5 120.2
C5 C6 C1 121.5(3)
C5 C6 H6 119.3
C1 C6 H6 119.3
C8 C7 C15 123.8(2)
C8 C7 C1 122.1(2)
C15 C7 C1 114.0(2)
C7 C8 C23 123.5(2)
C7 C8 C9 122.2(2)
C23 C8 C9 114.3(2)
C10 C9 C14 118.0(3)
C10 C9 C8 120.3(3)
C14 C9 C8 121.6(3)
C11 C10 C9 120.8(3)
C11 C10 H10 119.6
C9 C10 H10 119.6
C12 C11 C10 120.3(4)
C12 C11 H11 119.8
C10 C11 H11 119.8
C13 C12 C11 119.4(3)
C13 C12 H12 120.3
C11 C12 H12 120.3
C12 C13 C14 121.0(4)
C12 C13 H13 119.5
C14 C13 H13 119.5
C13 C14 C9 120.4(3)
C13 C14 H14 119.8
C9 C14 H14 119.8
C20 C15 C16 117.8(3)
C20 C15 C7 119.9(2)
C16 C15 C7 122.4(3)
C17 C16 C15 121.2(3)
C17 C16 H16 119.4
C15 C16 H16 119.4
C16 C17 C18 120.0(3)
C16 C17 H17 120.0
C18 C17 H17 120.0
O1 C18 C19 124.4(2)
O1 C18 C17 115.6(2)
C19 C18 C17 120.0(2)
C18 C19 C20 119.5(3)
C18 C19 H19 120.3
C20 C19 H19 120.3
C15 C20 C19 121.5(3)
C15 C20 H20 119.3
C19 C20 H20 119.3
O1 C21 C22 108.2(2)
O1 C21 H21A 110.1
C22 C21 H21A 110.1
O1 C21 H21B 110.1
C22 C21 H21B 110.1
H21A C21 H21B 108.4
N1 C22 C21 112.7(3)
N1 C22 H22A 109.1
C21 C22 H22A 109.1
N1 C22 H22B 109.1
C21 C22 H22B 109.1
H22A C22 H22B 107.8
C28 C23 C24 116.6(2)
C28 C23 C8 123.6(2)
C24 C23 C8 119.8(2)
C25 C24 C23 122.1(3)
C25 C24 H24 118.9
C23 C24 H24 118.9
C24 C25 C26 119.9(3)
C24 C25 H25 120.1
C26 C25 H25 120.1
O2 C26 C27 125.0(2)
O2 C26 C25 115.7(2)
C27 C26 C25 119.3(2)
C26 C27 C28 120.0(3)
C26 C27 H27 120.0
C28 C27 H27 120.0
C27 C28 C23 121.9(3)
C27 C28 H28 119.1
C23 C28 H28 119.1
O2 C29 C30 107.4(2)
O2 C29 H29A 110.2
C30 C29 H29A 110.2
O2 C29 H29B 110.2
C30 C29 H29B 110.2
H29A C29 H29B 108.5
N2 C30 C29 112.6(2)
N2 C30 H30A 109.1
C29 C30 H30A 109.1
N2 C30 H30B 109.1
C29 C30 H30B 109.1
H30A C30 H30B 107.8
C32 C31 C36 118.2(3)
C32 C31 C37 122.0(3)
C36 C31 C37 119.8(3)
C31 C32 C33 120.5(4)
C31 C32 H32 119.8
C33 C32 H32 119.8
C34 C33 C32 120.0(4)
C34 C33 H33 120.0
C32 C33 H33 120.0
C35 C34 C33 120.3(4)
C35 C34 H34 119.8
C33 C34 H34 119.8
C34 C35 C36 119.8(4)
C34 C35 H35 120.1
C36 C35 H35 120.1
C35 C36 C31 121.3(3)
C35 C36 H36 119.4
C31 C36 H36 119.4
C38 C37 C45 125.7(2)
C38 C37 C31 121.5(2)
C45 C37 C31 112.8(2)
C37 C38 C39 120.5(2)
C37 C38 C53 125.1(2)
C39 C38 C53 114.3(2)
C44 C39 C40 117.5(3)
C44 C39 C38 122.5(3)
C40 C39 C38 120.0(3)
C41 C40 C39 121.2(3)
C41 C40 H40 119.4
C39 C40 H40 119.4
C42 C41 C40 119.8(4)
C42 C41 H41 120.1
C40 C41 H41 120.1
C43 C42 C41 119.9(4)
C43 C42 H42 120.1
C41 C42 H42 120.1
C42 C43 C44 120.6(4)
C42 C43 H43 119.7
C44 C43 H43 119.7
C43 C44 C39 121.0(4)
C43 C44 H44 119.5
C39 C44 H44 119.5
C50 C45 C46 117.0(2)
C50 C45 C37 119.7(2)
C46 C45 C37 123.3(2)
C47 C46 C45 120.8(2)
C47 C46 H46 119.6
C45 C46 H46 119.6
C46 C47 C48 120.8(2)
C46 C47 H47 119.6
C48 C47 H47 119.6
O3 C48 C49 124.6(2)
O3 C48 C47 116.1(2)
C49 C48 C47 119.2(2)
C50 C49 C48 119.3(3)
C50 C49 H49 120.3
C48 C49 H49 120.3
C49 C50 C45 122.8(3)
C49 C50 H50 118.6
C45 C50 H50 118.6
O3 C51 C52 107.9(3)
O3 C51 H51A 110.1
C52 C51 H51A 110.1
O3 C51 H51B 110.1
C52 C51 H51B 110.1
H51A C51 H51B 108.4
N3 C52 C51 111.9(3)
N3 C52 H52A 109.2
C51 C52 H52A 109.2
N3 C52 H52B 109.2
C51 C52 H52B 109.2
H52A C52 H52B 107.9
C54 C53 C58 117.7(3)
C54 C53 C38 119.7(2)
C58 C53 C38 122.6(3)
C55 C54 C53 121.9(3)
C55 C54 H54 119.1
C53 C54 H54 119.1
C56 C55 C54 118.9(3)
C56 C55 H55 120.6
C54 C55 H55 120.6
C55 C56 C57 120.5(3)
C55 C56 O4 125.1(3)
C57 C56 O4 114.4(3)
C58 C57 C56 120.1(3)
C58 C57 H57 120.0
C56 C57 H57 120.0
C57 C58 C53 120.9(3)
C57 C58 H58 119.5
C53 C58 H58 119.5
O4 C59 C60 107.2(3)
O4 C59 H59A 110.3
C60 C59 H59A 110.3
O4 C59 H59B 110.3
C60 C59 H59B 110.3
H59A C59 H59B 108.5
N4 C60 C59 112.0(3)
N4 C60 H60A 109.2
C59 C60 H60A 109.2
N4 C60 H60B 109.2
C59 C60 H60B 109.2
H60A C60 H60B 107.9
C22 N1 H1A 109.5
C22 N1 H1B 109.5
H1A N1 H1B 109.5
C22 N1 H1C 109.5
H1A N1 H1C 109.5
H1B N1 H1C 109.5
C30 N2 H2A 109.5
C30 N2 H2B 109.5
H2A N2 H2B 109.5
C30 N2 H2C 109.5
H2A N2 H2C 109.5
H2B N2 H2C 109.5
C52 N3 H3A 109.5
C52 N3 H3B 109.5
H3A N3 H3B 109.5
C52 N3 H3C 109.5
H3A N3 H3C 109.5
H3B N3 H3C 109.5
C60 N4 H4A 109.5
C60 N4 H4B 109.5
H4A N4 H4B 109.5
C60 N4 H4C 109.5
H4A N4 H4C 109.5
H4B N4 H4C 109.5
C18 O1 C21 118.2(2)
C26 O2 C29 117.2(2)
C48 O3 C51 119.7(2)
C56 O4 C59 119.1(3)
H5B O5 H5A 110(3)
H6B O6 H6A 108(3)

loop_
_geom_bond_atom_site_label_1
_geom_bond_atom_site_label_2
_geom_bond_distance
C1 C2 1.381(4)
C1 C6 1.387(4)
C1 C7 1.505(4)
C2 C3 1.387(4)
C2 H2 0.9300
C3 C4 1.373(5)
C3 H3 0.9300
C4 C5 1.370(5)
C4 H4 0.9300
C5 C6 1.384(4)
C5 H5 0.9300
C6 H6 0.9300
C7 C8 1.355(4)
C7 C15 1.492(4)
C8 C23 1.494(4)
C8 C9 1.495(4)
C9 C10 1.390(4)
C9 C14 1.391(4)
C10 C11 1.381(5)
C10 H10 0.9300
C11 C12 1.379(6)
C11 H11 0.9300
C12 C13 1.362(6)
C12 H12 0.9300
C13 C14 1.384(5)
C13 H13 0.9300
C14 H14 0.9300
C15 C20 1.388(4)
C15 C16 1.391(4)
C16 C17 1.381(4)
C16 H16 0.9300
C17 C18 1.383(4)
C17 H17 0.9300
C18 O1 1.374(3)
C18 C19 1.378(4)
C19 C20 1.392(4)
C19 H19 0.9300
C20 H20 0.9300
C21 O1 1.422(3)
C21 C22 1.490(4)
C21 H21A 0.9700
C21 H21B 0.9700
C22 N1 1.477(4)
C22 H22A 0.9700
C22 H22B 0.9700
C23 C28 1.392(4)
C23 C24 1.398(4)
C24 C25 1.375(4)
C24 H24 0.9300
C25 C26 1.387(4)
C25 H25 0.9300
C26 O2 1.373(3)
C26 C27 1.381(4)
C27 C28 1.383(4)
C27 H27 0.9300
C28 H28 0.9300
C29 O2 1.431(3)
C29 C30 1.495(4)
C29 H29A 0.9700
C29 H29B 0.9700
C30 N2 1.475(4)
C30 H30A 0.9700
C30 H30B 0.9700
C31 C32 1.372(4)
C31 C36 1.387(4)
C31 C37 1.502(4)
C32 C33 1.388(6)
C32 H32 0.9300
C33 C34 1.370(7)
C33 H33 0.9300
C34 C35 1.356(7)
C34 H34 0.9300
C35 C36 1.375(5)
C35 H35 0.9300
C36 H36 0.9300
C37 C38 1.355(4)
C37 C45 1.491(4)
C38 C39 1.488(4)
C38 C53 1.500(4)
C39 C44 1.381(4)
C39 C40 1.392(4)
C40 C41 1.378(5)
C40 H40 0.9300
C41 C42 1.368(6)
C41 H41 0.9300
C42 C43 1.363(6)
C42 H42 0.9300
C43 C44 1.375(5)
C43 H43 0.9300
C44 H44 0.9300
C45 C50 1.389(4)
C45 C46 1.401(4)
C46 C47 1.379(4)
C46 H46 0.9300
C47 C48 1.391(4)
C47 H47 0.9300
C48 O3 1.363(3)
C48 C49 1.384(4)
C49 C50 1.378(4)
C49 H49 0.9300
C50 H50 0.9300
C51 O3 1.426(4)
C51 C52 1.484(4)
C51 H51A 0.9700
C51 H51B 0.9700
C52 N3 1.464(4)
C52 H52A 0.9700
C52 H52B 0.9700
C53 C54 1.391(4)
C53 C58 1.395(4)
C54 C55 1.386(4)
C54 H54 0.9300
C55 C56 1.377(5)
C55 H55 0.9300
C56 C57 1.382(4)
C56 O4 1.384(4)
C57 C58 1.377(4)
C57 H57 0.9300
C58 H58 0.9300
C59 O4 1.399(4)
C59 C60 1.504(5)
C59 H59A 0.9700
C59 H59B 0.9700
C60 N4 1.462(5)
C60 H60A 0.9700
C60 H60B 0.9700
N1 H1A 0.8900
N1 H1B 0.8900
N1 H1C 0.8900
N2 H2A 0.8900
N2 H2B 0.8900
N2 H2C 0.8900
N3 H3A 0.8900
N3 H3B 0.8900
N3 H3C 0.8900
N4 H4A 0.8900
N4 H4B 0.8900
N4 H4C 0.8900
O5 H5B 0.834(19)
O5 H5A 0.816(19)
O6 H6B 0.837(18)
O6 H6A 0.844(18)

loop_
_geom_torsion_atom_site_label_1
_geom_torsion_atom_site_label_2
_geom_torsion_atom_site_label_3
_geom_torsion_atom_site_label_4
_geom_torsion
C6 C1 C2 C3 0.7(5)
C7 C1 C2 C3 -180.0(3)
C1 C2 C3 C4 0.0(6)
C2 C3 C4 C5 -0.3(6)
C3 C4 C5 C6 -0.2(6)
C4 C5 C6 C1 0.9(6)
C2 C1 C6 C5 -1.1(5)
C7 C1 C6 C5 179.5(3)
C2 C1 C7 C8 53.6(4)
C6 C1 C7 C8 -127.1(3)
C2 C1 C7 C15 -127.0(3)
C6 C1 C7 C15 52.3(4)
C15 C7 C8 C23 2.8(4)
C1 C7 C8 C23 -177.9(2)
C15 C7 C8 C9 -174.2(3)
C1 C7 C8 C9 5.1(4)
C7 C8 C9 C10 -129.3(3)
C23 C8 C9 C10 53.4(4)
C7 C8 C9 C14 53.3(4)
C23 C8 C9 C14 -123.9(3)
C14 C9 C10 C11 -1.3(5)
C8 C9 C10 C11 -178.8(3)
C9 C10 C11 C12 0.7(6)
C10 C11 C12 C13 -0.3(6)
C11 C12 C13 C14 0.6(6)
C12 C13 C14 C9 -1.3(5)
C10 C9 C14 C13 1.6(5)
C8 C9 C14 C13 179.0(3)
C8 C7 C15 C20 -124.8(3)
C1 C7 C15 C20 55.8(3)
C8 C7 C15 C16 55.9(4)
C1 C7 C15 C16 -123.5(3)
C20 C15 C16 C17 0.3(4)
C7 C15 C16 C17 179.6(3)
C15 C16 C17 C18 -1.0(4)
C16 C17 C18 O1 -178.8(2)
C16 C17 C18 C19 1.9(4)
O1 C18 C19 C20 178.6(2)
C17 C18 C19 C20 -2.2(4)
C16 C15 C20 C19 -0.6(4)
C7 C15 C20 C19 -179.9(3)
C18 C19 C20 C15 1.5(4)
O1 C21 C22 N1 73.7(3)
C7 C8 C23 C28 38.4(4)
C9 C8 C23 C28 -144.4(3)
C7 C8 C23 C24 -141.2(3)
C9 C8 C23 C24 36.1(4)
C28 C23 C24 C25 -4.0(4)
C8 C23 C24 C25 175.5(3)
C23 C24 C25 C26 0.5(4)
C24 C25 C26 O2 -176.7(3)
C24 C25 C26 C27 3.8(4)
O2 C26 C27 C28 176.1(3)
C25 C26 C27 C28 -4.5(4)
C26 C27 C28 C23 0.8(4)
C24 C23 C28 C27 3.4(4)
C8 C23 C28 C27 -176.2(3)
O2 C29 C30 N2 68.7(3)
C36 C31 C32 C33 -0.4(5)
C37 C31 C32 C33 176.1(4)
C31 C32 C33 C34 0.3(7)
C32 C33 C34 C35 0.5(9)
C33 C34 C35 C36 -1.1(8)
C34 C35 C36 C31 1.0(6)
C32 C31 C36 C35 -0.2(5)
C37 C31 C36 C35 -176.8(3)
C32 C31 C37 C38 57.4(4)
C36 C31 C37 C38 -126.1(3)
C32 C31 C37 C45 -120.2(3)
C36 C31 C37 C45 56.3(4)
C45 C37 C38 C39 -177.9(3)
C31 C37 C38 C39 4.8(4)
C45 C37 C38 C53 5.5(5)
C31 C37 C38 C53 -171.8(3)
C37 C38 C39 C44 56.0(4)
C53 C38 C39 C44 -127.1(3)
C37 C38 C39 C40 -122.4(3)
C53 C38 C39 C40 54.6(4)
C44 C39 C40 C41 -1.7(5)
C38 C39 C40 C41 176.8(3)
C39 C40 C41 C42 0.9(6)
C40 C41 C42 C43 0.2(7)
C41 C42 C43 C44 -0.6(8)
C42 C43 C44 C39 -0.3(7)
C40 C39 C44 C43 1.3(6)
C38 C39 C44 C43 -177.0(4)
C38 C37 C45 C50 -140.6(3)
C31 C37 C45 C50 36.9(4)
C38 C37 C45 C46 39.5(4)
C31 C37 C45 C46 -142.9(3)
C50 C45 C46 C47 3.7(4)
C37 C45 C46 C47 -176.4(3)
C45 C46 C47 C48 -0.9(4)
C46 C47 C48 O3 177.7(3)
C46 C47 C48 C49 -2.5(4)
O3 C48 C49 C50 -177.3(3)
C47 C48 C49 C50 2.9(4)
C48 C49 C50 C45 0.0(5)
C46 C45 C50 C49 -3.3(4)
C37 C45 C50 C49 176.8(3)
O3 C51 C52 N3 56.6(4)
C37 C38 C53 C54 -140.4(3)
C39 C38 C53 C54 42.8(4)
C37 C38 C53 C58 42.6(4)
C39 C38 C53 C58 -134.2(3)
C58 C53 C54 C55 -0.1(5)
C38 C53 C54 C55 -177.3(3)
C53 C54 C55 C56 1.3(5)
C54 C55 C56 C57 -2.6(5)
C54 C55 C56 O4 176.0(3)
C55 C56 C57 C58 2.7(5)
O4 C56 C57 C58 -176.0(3)
C56 C57 C58 C53 -1.5(5)
C54 C53 C58 C57 0.2(4)
C38 C53 C58 C57 177.3(3)
O4 C59 C60 N4 -57.7(5)
C19 C18 O1 C21 -1.3(4)
C17 C18 O1 C21 179.4(2)
C22 C21 O1 C18 -177.5(2)
C27 C26 O2 C29 -1.4(4)
C25 C26 O2 C29 179.2(3)
C30 C29 O2 C26 -176.3(2)
C49 C48 O3 C51 -14.4(5)
C47 C48 O3 C51 165.3(3)
C52 C51 O3 C48 155.0(3)
C55 C56 O4 C59 21.9(5)
C57 C56 O4 C59 -159.4(3)
C60 C59 O4 C56 -173.1(3)
